data_2225790
loop_
_publ_author_name
'Gowda, B. Thimme'
'Foro, Sabine'
'Rodrigues, Vinola Z.'
'Fuess, Hartmut'

_publ_section_title
;
 4-Chloro-<i>N</i>-(3,4-dimethylphenyl)benzamide
;
_journal_coeditor_code BT5253
_journal_issue 5
_journal_name_full 'Acta Crystallographica Section E'
_journal_page_first o1204
_journal_paper_doi 10.1107/S1600536810014972
_journal_volume 66
_journal_year 2010
_chemical_formula_iupac 'C15 H14 Cl N O'
_chemical_formula_moiety 'C15 H14 Cl N O'
_chemical_formula_sum 'C15 H14 Cl N O'
_chemical_formula_weight 259.72
_chemical_name_systematic
;
4-Chloro-<i>N</i>-(3,4-dimethylphenyl)benzamide
;
_space_group_IT_number 61
_symmetry_cell_setting orthorhombic
_symmetry_space_group_name_Hall '-P 2ac 2ab'
_symmetry_space_group_name_H-M 'P b c a'
_atom_sites_solution_hydrogens geom
_atom_sites_solution_primary direct
_atom_sites_solution_secondary difmap
_audit_creation_method SHELXL-97
_cell_angle_alpha 90.00
_cell_angle_beta 90.00
_cell_angle_gamma 90.00
_cell_formula_units_Z 8
_cell_length_a 9.5500(10)
_cell_length_b 10.104(2)
_cell_length_c 28.133(4)
_cell_measurement_reflns_used 2409
_cell_measurement_temperature 299(2)
_cell_measurement_theta_max 27.86
_cell_measurement_theta_min 2.57
_cell_volume 2714.6(7)
_computing_cell_refinement
;
CrysAlis RED (Oxford Diffraction, 2009)
;
_computing_data_collection
;
CrysAlis CCD (Oxford Diffraction, 2009)
;
_computing_data_reduction
;
CrysAlis RED (Oxford Diffraction, 2009)
;
_computing_molecular_graphics 'PLATON (Spek, 2009)'
_computing_publication_material 'SHELXL97 (Sheldrick, 2008)'
_computing_structure_refinement 'SHELXL97 (Sheldrick, 2008)'
_computing_structure_solution 'SHELXS97 (Sheldrick, 2008)'
_diffrn_ambient_temperature 299(2)
_diffrn_measured_fraction_theta_full 0.994
_diffrn_measured_fraction_theta_max 0.994
_diffrn_measurement_device_type
;
Oxford Diffraction Xcalibur diffractometer
with a Sapphire CCD detector
;
_diffrn_measurement_method
;
Rotation method data acquisition using omega and phi scans
;
_diffrn_radiation_monochromator graphite
_diffrn_radiation_source 'fine-focus sealed tube'
_diffrn_radiation_type MoK\a
_diffrn_radiation_wavelength 0.71073
_diffrn_reflns_av_R_equivalents 0.0514
_diffrn_reflns_av_sigmaI/netI 0.0497
_diffrn_reflns_limit_h_max 10
_diffrn_reflns_limit_h_min -11
_diffrn_reflns_limit_k_max 12
_diffrn_reflns_limit_k_min -7
_diffrn_reflns_limit_l_max 33
_diffrn_reflns_limit_l_min -24
_diffrn_reflns_number 9354
_diffrn_reflns_theta_full 25.34
_diffrn_reflns_theta_max 25.34
_diffrn_reflns_theta_min 2.58
_diffrn_standards_decay_% 0
_diffrn_standards_number 0
_exptl_absorpt_coefficient_mu 0.269
_exptl_absorpt_correction_T_max 0.9841
_exptl_absorpt_correction_T_min 0.9048
_exptl_absorpt_correction_type multi-scan
_exptl_absorpt_process_details
;
(CrysAlis RED; Oxford Diffraction, 2009)
;
_exptl_crystal_colour colourless
_exptl_crystal_density_diffrn 1.271
_exptl_crystal_density_method 'not measured'
_exptl_crystal_description needle
_exptl_crystal_F_000 1088
_exptl_crystal_size_max 0.38
_exptl_crystal_size_mid 0.20
_exptl_crystal_size_min 0.06
_refine_diff_density_max 0.226
_refine_diff_density_min -0.233
_refine_ls_extinction_method none
_refine_ls_goodness_of_fit_ref 1.161
_refine_ls_hydrogen_treatment mixed
_refine_ls_matrix_type full
_refine_ls_number_parameters 166
_refine_ls_number_reflns 2469
_refine_ls_number_restraints 1
_refine_ls_restrained_S_all 1.161
_refine_ls_R_factor_all 0.1575
_refine_ls_R_factor_gt 0.0859
_refine_ls_shift/su_max 0.003
_refine_ls_shift/su_mean 0.001
_refine_ls_structure_factor_coef Fsqd
_refine_ls_weighting_details 'calc w=1/[\s^2^(Fo^2^)+(0.0485P)^2^+3.5049P] where P=(Fo^2^+2Fc^2^)/3'
_refine_ls_weighting_scheme calc
_refine_ls_wR_factor_gt 0.1644
_refine_ls_wR_factor_ref 0.1928
_reflns_number_gt 1405
_reflns_number_total 2469
_reflns_threshold_expression I>2sigma(I)
_cod_data_source_file bt5253.cif
_cod_data_source_block I
_cod_database_code 2225790
_cod_database_fobs_code 2225790

loop_
_symmetry_equiv_pos_as_xyz
'x, y, z'
'-x+1/2, -y, z+1/2'
'x+1/2, -y+1/2, -z'
'-x, y+1/2, -z+1/2'
'-x, -y, -z'
'x-1/2, y, -z-1/2'
'-x-1/2, y-1/2, z'
'x, -y-1/2, z-1/2'

loop_
_atom_site_type_symbol
_atom_site_label
_atom_site_fract_x
_atom_site_fract_y
_atom_site_fract_z
_atom_site_U_iso_or_equiv
_atom_site_adp_type
_atom_site_calc_flag
_atom_site_refinement_flags
_atom_site_occupancy
_atom_site_disorder_assembly
_atom_site_disorder_group
C C1 0.3133(4) 0.2816(4) 0.31176(13) 0.0477(10) Uani d . 1 . .
C C2 0.2436(5) 0.2315(5) 0.35073(13) 0.0576(12) Uani d . 1 . .
H H2 0.1655 0.1782 0.3459 0.069 Uiso calc R 1 . .
C C3 0.2865(5) 0.2583(5) 0.39707(13) 0.0581(12) Uani d . 1 . .
C C4 0.4057(5) 0.3357(5) 0.40367(15) 0.0602(13) Uani d . 1 . .
C C5 0.4728(5) 0.3856(4) 0.36439(16) 0.0611(12) Uani d . 1 . .
H H5 0.5514 0.4386 0.3689 0.073 Uiso calc R 1 . .
C C6 0.4286(5) 0.3605(4) 0.31838(14) 0.0551(12) Uani d . 1 . .
H H6 0.4759 0.3964 0.2925 0.066 Uiso calc R 1 . .
C C7 0.3374(4) 0.2232(4) 0.22645(13) 0.0500(11) Uani d . 1 . .
C C8 0.2595(5) 0.1668(4) 0.18478(12) 0.0457(10) Uani d . 1 . .
C C9 0.3119(5) 0.1932(4) 0.13955(13) 0.0564(12) Uani d . 1 . .
H H9 0.3899 0.2475 0.1363 0.068 Uiso calc R 1 . .
C C10 0.2503(6) 0.1405(5) 0.09976(14) 0.0663(14) Uani d . 1 . .
H H10 0.2859 0.1590 0.0697 0.080 Uiso calc R 1 . .
C C11 0.1355(6) 0.0602(5) 0.10495(15) 0.0655(14) Uani d . 1 . .
C C12 0.0799(5) 0.0327(4) 0.14903(17) 0.0664(13) Uani d . 1 . .
H H12 0.0014 -0.0211 0.1520 0.080 Uiso calc R 1 . .
C C13 0.1436(5) 0.0869(4) 0.18880(15) 0.0573(12) Uani d . 1 . .
H H13 0.1072 0.0688 0.2188 0.069 Uiso calc R 1 . .
C C14 0.2071(6) 0.2009(6) 0.43859(15) 0.0912(18) Uani d . 1 . .
H H14A 0.2101 0.1061 0.4371 0.109 Uiso calc R 1 . .
H H14B 0.1114 0.2300 0.4374 0.109 Uiso calc R 1 . .
H H14C 0.2491 0.2302 0.4678 0.109 Uiso calc R 1 . .
C C15 0.4610(6) 0.3627(5) 0.45336(16) 0.0898(18) Uani d . 1 . .
H H15A 0.4821 0.2804 0.4688 0.108 Uiso calc R 1 . .
H H15B 0.3915 0.4095 0.4714 0.108 Uiso calc R 1 . .
H H15C 0.5445 0.4154 0.4513 0.108 Uiso calc R 1 . .
N N1 0.2614(3) 0.2460(4) 0.26579(11) 0.0547(10) Uani d D 1 . .
H H1N 0.1728(14) 0.233(4) 0.2629(14) 0.066 Uiso d D 1 . .
O O1 0.4632(3) 0.2440(4) 0.22403(10) 0.0739(10) Uani d . 1 . .
Cl Cl1 0.0598(2) -0.01106(17) 0.05511(5) 0.1200(8) Uani d . 1 . .

loop_
_atom_site_aniso_label
_atom_site_aniso_U_11
_atom_site_aniso_U_22
_atom_site_aniso_U_33
_atom_site_aniso_U_12
_atom_site_aniso_U_13
_atom_site_aniso_U_23
C1 0.038(2) 0.061(3) 0.044(2) -0.002(2) -0.0062(18) -0.007(2)
C2 0.045(3) 0.077(3) 0.051(2) -0.007(3) 0.001(2) -0.003(2)
C3 0.066(3) 0.070(3) 0.038(2) 0.007(3) 0.002(2) -0.001(2)
C4 0.072(4) 0.059(3) 0.050(3) 0.007(3) -0.016(2) -0.010(2)
C5 0.064(3) 0.052(3) 0.067(3) -0.012(3) -0.014(3) -0.009(2)
C6 0.057(3) 0.062(3) 0.046(2) -0.009(3) -0.002(2) -0.002(2)
C7 0.040(3) 0.070(3) 0.039(2) 0.006(2) -0.0009(19) 0.000(2)
C8 0.042(3) 0.056(3) 0.039(2) 0.008(2) -0.0043(19) -0.0027(18)
C9 0.059(3) 0.066(3) 0.045(2) 0.008(3) 0.003(2) 0.002(2)
C10 0.089(4) 0.076(3) 0.034(2) 0.018(3) -0.004(2) -0.005(2)
C11 0.088(4) 0.060(3) 0.048(3) 0.013(3) -0.020(3) -0.014(2)
C12 0.072(4) 0.054(3) 0.074(3) -0.004(3) -0.013(3) -0.014(2)
C13 0.063(3) 0.060(3) 0.050(2) 0.002(3) 0.005(2) -0.006(2)
C14 0.096(5) 0.125(5) 0.052(3) -0.003(4) 0.005(3) 0.006(3)
C15 0.128(5) 0.084(4) 0.058(3) 0.001(4) -0.032(3) -0.014(3)
N1 0.0341(19) 0.087(3) 0.0428(18) -0.007(2) -0.0019(16) -0.0121(17)
O1 0.0312(16) 0.138(3) 0.0523(18) -0.003(2) 0.0006(13) -0.0042(18)
Cl1 0.1683(18) 0.1139(13) 0.0777(10) 0.0066(13) -0.0518(10) -0.0319(9)

loop_
_atom_type_symbol
_atom_type_description
_atom_type_scat_dispersion_real
_atom_type_scat_dispersion_imag
_atom_type_scat_source
C C 0.0033 0.0016 'International Tables Vol C Tables 4.2.6.8 and 6.1.1.4'
H H 0.0000 0.0000 'International Tables Vol C Tables 4.2.6.8 and 6.1.1.4'
N N 0.0061 0.0033 'International Tables Vol C Tables 4.2.6.8 and 6.1.1.4'
O O 0.0106 0.0060 'International Tables Vol C Tables 4.2.6.8 and 6.1.1.4'
Cl Cl 0.1484 0.1585 'International Tables Vol C Tables 4.2.6.8 and 6.1.1.4'

loop_
_geom_angle_atom_site_label_1
_geom_angle_atom_site_label_2
_geom_angle_atom_site_label_3
_geom_angle_site_symmetry_1
_geom_angle_site_symmetry_3
_geom_angle
_geom_angle_publ_flag
C6 C1 C2 . . 119.5(4) ?
C6 C1 N1 . . 123.2(4) ?
C2 C1 N1 . . 117.3(4) ?
C1 C2 C3 . . 122.1(4) ?
C1 C2 H2 . . 118.9 ?
C3 C2 H2 . . 118.9 ?
C2 C3 C4 . . 118.3(4) ?
C2 C3 C14 . . 120.2(4) ?
C4 C3 C14 . . 121.5(4) ?
C5 C4 C3 . . 118.7(4) ?
C5 C4 C15 . . 120.8(5) ?
C3 C4 C15 . . 120.5(5) ?
C4 C5 C6 . . 122.8(4) ?
C4 C5 H5 . . 118.6 ?
C6 C5 H5 . . 118.6 ?
C1 C6 C5 . . 118.6(4) ?
C1 C6 H6 . . 120.7 ?
C5 C6 H6 . . 120.7 ?
O1 C7 N1 . . 123.2(4) ?
O1 C7 C8 . . 120.6(4) ?
N1 C7 C8 . . 116.2(4) ?
C13 C8 C9 . . 118.5(4) ?
C13 C8 C7 . . 123.9(4) ?
C9 C8 C7 . . 117.6(4) ?
C10 C9 C8 . . 121.1(5) ?
C10 C9 H9 . . 119.4 ?
C8 C9 H9 . . 119.4 ?
C9 C10 C11 . . 119.0(4) ?
C9 C10 H10 . . 120.5 ?
C11 C10 H10 . . 120.5 ?
C10 C11 C12 . . 121.6(4) ?
C10 C11 Cl1 . . 119.5(4) ?
C12 C11 Cl1 . . 118.9(4) ?
C11 C12 C13 . . 118.5(5) ?
C11 C12 H12 . . 120.7 ?
C13 C12 H12 . . 120.7 ?
C8 C13 C12 . . 121.3(4) ?
C8 C13 H13 . . 119.4 ?
C12 C13 H13 . . 119.4 ?
C3 C14 H14A . . 109.5 ?
C3 C14 H14B . . 109.5 ?
H14A C14 H14B . . 109.5 ?
C3 C14 H14C . . 109.5 ?
H14A C14 H14C . . 109.5 ?
H14B C14 H14C . . 109.5 ?
C4 C15 H15A . . 109.5 ?
C4 C15 H15B . . 109.5 ?
H15A C15 H15B . . 109.5 ?
C4 C15 H15C . . 109.5 ?
H15A C15 H15C . . 109.5 ?
H15B C15 H15C . . 109.5 ?
C7 N1 C1 . . 126.9(3) ?
C7 N1 H1N . . 115(3) ?
C1 N1 H1N . . 118(3) ?

loop_
_geom_bond_atom_site_label_1
_geom_bond_atom_site_label_2
_geom_bond_site_symmetry_2
_geom_bond_distance
_geom_bond_publ_flag
C1 C6 . 1.372(5) ?
C1 C2 . 1.379(5) ?
C1 N1 . 1.431(5) ?
C2 C3 . 1.393(5) ?
C2 H2 . 0.9300 ?
C3 C4 . 1.394(6) ?
C3 C14 . 1.508(6) ?
C4 C5 . 1.374(6) ?
C4 C15 . 1.519(6) ?
C5 C6 . 1.385(5) ?
C5 H5 . 0.9300 ?
C6 H6 . 0.9300 ?
C7 O1 . 1.221(5) ?
C7 N1 . 1.344(5) ?
C7 C8 . 1.500(5) ?
C8 C13 . 1.376(6) ?
C8 C9 . 1.393(5) ?
C9 C10 . 1.372(6) ?
C9 H9 . 0.9300 ?
C10 C11 . 1.372(7) ?
C10 H10 . 0.9300 ?
C11 C12 . 1.378(6) ?
C11 Cl1 . 1.734(4) ?
C12 C13 . 1.386(6) ?
C12 H12 . 0.9300 ?
C13 H13 . 0.9300 ?
C14 H14A . 0.9600 ?
C14 H14B . 0.9600 ?
C14 H14C . 0.9600 ?
C15 H15A . 0.9600 ?
C15 H15B . 0.9600 ?
C15 H15C . 0.9600 ?
N1 H1N . 0.860(10) ?

loop_
_geom_hbond_atom_site_label_D
_geom_hbond_atom_site_label_H
_geom_hbond_atom_site_label_A
_geom_hbond_site_symmetry_A
_geom_hbond_distance_DH
_geom_hbond_distance_HA
_geom_hbond_distance_DA
_geom_hbond_angle_DHA
N1 H1N O1 6_556 0.860(10) 2.039(18) 2.862(5) 160(4)

loop_
_geom_torsion_atom_site_label_1
_geom_torsion_atom_site_label_2
_geom_torsion_atom_site_label_3
_geom_torsion_atom_site_label_4
_geom_torsion_site_symmetry_1
_geom_torsion_site_symmetry_2
_geom_torsion_site_symmetry_3
_geom_torsion_site_symmetry_4
_geom_torsion
_geom_torsion_publ_flag
C6 C1 C2 C3 . . . . -0.1(7) ?
N1 C1 C2 C3 . . . . 179.0(4) ?
C1 C2 C3 C4 . . . . -1.5(7) ?
C1 C2 C3 C14 . . . . -179.8(4) ?
C2 C3 C4 C5 . . . . 2.1(6) ?
C14 C3 C4 C5 . . . . -179.6(5) ?
C2 C3 C4 C15 . . . . -177.2(4) ?
C14 C3 C4 C15 . . . . 1.1(7) ?
C3 C4 C5 C6 . . . . -1.1(7) ?
C15 C4 C5 C6 . . . . 178.1(4) ?
C2 C1 C6 C5 . . . . 1.1(6) ?
N1 C1 C6 C5 . . . . -178.0(4) ?
C4 C5 C6 C1 . . . . -0.5(7) ?
O1 C7 C8 C13 . . . . 149.2(5) ?
N1 C7 C8 C13 . . . . -29.6(6) ?
O1 C7 C8 C9 . . . . -28.1(6) ?
N1 C7 C8 C9 . . . . 153.1(4) ?
C13 C8 C9 C10 . . . . -0.3(6) ?
C7 C8 C9 C10 . . . . 177.1(4) ?
C8 C9 C10 C11 . . . . -0.2(7) ?
C9 C10 C11 C12 . . . . 0.7(7) ?
C9 C10 C11 Cl1 . . . . -178.1(3) ?
C10 C11 C12 C13 . . . . -0.7(7) ?
Cl1 C11 C12 C13 . . . . 178.1(3) ?
C9 C8 C13 C12 . . . . 0.3(6) ?
C7 C8 C13 C12 . . . . -176.9(4) ?
C11 C12 C13 C8 . . . . 0.2(7) ?
O1 C7 N1 C1 . . . . -8.0(8) ?
C8 C7 N1 C1 . . . . 170.8(4) ?
C6 C1 N1 C7 . . . . 34.7(7) ?
C2 C1 N1 C7 . . . . -144.4(5) ?

loop_
_cod_related_entry_id
_cod_related_entry_database
_cod_related_entry_code
1 ChemSpider 628566
